data_7110019
loop_
_publ_author_name
'Amrendra K. Singh'
'Benjamin G. Levine'
'Richard J. Staples'
'Aaron L. Odom'

_publ_section_title
;
 A 4-coordinate Ru(II) imido: unusual geometry, synthesis, and reactivity
;
_journal_name_full Chem.Commun.
_journal_page_first 10799
_journal_paper_doi 10.1039/c3cc46596a
_journal_volume 49
_journal_year 2013
_chemical_formula_moiety 'C21 H44 N P3 Ru'
_chemical_formula_sum 'C21 H44 N P3 Ru'
_chemical_formula_weight 504.55
_chemical_name_systematic
;
 ? 
;
_space_group_crystal_system monoclinic
_space_group_IT_number 14
_space_group_name_Hall '-P 2yn'
_space_group_name_H-M_alt 'P 1 21/n 1'
_symmetry_space_group_name_Hall '-P 2yn'
_symmetry_space_group_name_H-M 'P 1 21/n 1'
_atom_sites_solution_hydrogens geom
_atom_sites_solution_primary direct
_atom_sites_solution_secondary difmap
_audit_creation_date 2013-02-25
_audit_creation_method
;
  Olex2 1.2
  (compiled Dec  5 2012 16:17:34, GUI svn.r4385)
;
_cell_angle_alpha 90.00
_cell_angle_beta 109.7670(10)
_cell_angle_gamma 90.00
_cell_formula_units_Z 4
_cell_length_a 13.9737(11)
_cell_length_b 11.6625(9)
_cell_length_c 17.3011(13)
_cell_measurement_reflns_used 8272
_cell_measurement_temperature 173(2)
_cell_measurement_theta_max 24.60
_cell_measurement_theta_min 2.33
_cell_volume 2653.4(4)
_computing_data_reduction 'SAINT v8.27A (Bruker, 2012)'
_computing_molecular_graphics
;
O. V. Dolomanov, L. J. Bourhis, R. J. Gildea, J. A. K. Howard and H. Puschmann,
OLEX2: a complete structure solution, refinement and analysis program.
J. Appl. Cryst. (2009). 42, 339-341.
;
_computing_publication_material
;
O. V. Dolomanov, L. J. Bourhis, R. J. Gildea, J. A. K. Howard and H. Puschmann,
OLEX2: a complete structure solution, refinement and analysis program.
J. Appl. Cryst. (2009). 42, 339-341.
;
_computing_structure_refinement
;
SHELXL, G.M. Sheldrick, Acta Cryst.
(2008). A64, 112-122
;
_computing_structure_solution 'SHELXS-97 (Sheldrick, 1990)'
_diffrn_ambient_temperature 173.15
_diffrn_measured_fraction_theta_full 0.998
_diffrn_measured_fraction_theta_max 0.998
_diffrn_measurement_device_type 'Bruker APEX-II CCD'
_diffrn_measurement_method '\f and \w scans'
_diffrn_radiation_monochromator graphite
_diffrn_radiation_type MoK\a
_diffrn_radiation_wavelength 0.71073
_diffrn_reflns_av_R_equivalents 0.0522
_diffrn_reflns_av_unetI/netI 0.0427
_diffrn_reflns_limit_h_max 16
_diffrn_reflns_limit_h_min -16
_diffrn_reflns_limit_k_max 13
_diffrn_reflns_limit_k_min -13
_diffrn_reflns_limit_l_max 20
_diffrn_reflns_limit_l_min -20
_diffrn_reflns_number 20134
_diffrn_reflns_theta_full 24.62
_diffrn_reflns_theta_max 24.62
_diffrn_reflns_theta_min 2.15
_diffrn_source 'fine-focus sealed tube'
_diffrn_standards_number 0
_exptl_absorpt_coefficient_mu 0.778
_exptl_absorpt_correction_T_max 0.7451
_exptl_absorpt_correction_T_min 0.6640
_exptl_absorpt_correction_type multi-scan
_exptl_absorpt_process_details
;
SADABS-2012/1 (Bruker,2012) was used for absorption correction.
wR2(int) was 0.0630 before and 0.0543 after correction.
The Ratio of minimum to maximum transmission is 0.8912.
The \l/2 correction factor is 0.0015.
;
_exptl_crystal_colour red
_exptl_crystal_colour_primary red
_exptl_crystal_density_diffrn 1.263
_exptl_crystal_density_method 'not measured'
_exptl_crystal_description Chunk
_exptl_crystal_F_000 1064
_exptl_crystal_size_max 0.18
_exptl_crystal_size_mid 0.113
_exptl_crystal_size_min 0.088
_refine_diff_density_max 0.429
_refine_diff_density_min -0.321
_refine_diff_density_rms 0.074
_refine_ls_extinction_method none
_refine_ls_goodness_of_fit_ref 1.028
_refine_ls_hydrogen_treatment mixed
_refine_ls_matrix_type full
_refine_ls_number_parameters 248
_refine_ls_number_reflns 4475
_refine_ls_number_restraints 0
_refine_ls_restrained_S_all 1.028
_refine_ls_R_factor_all 0.0454
_refine_ls_R_factor_gt 0.0316
_refine_ls_shift/su_max 0.126
_refine_ls_shift/su_mean 0.006
_refine_ls_structure_factor_coef Fsqd
_refine_ls_weighting_details 'calc w=1/[\s^2^(Fo^2^)+(0.0335P)^2^+0.8249P] where P=(Fo^2^+2Fc^2^)/3'
_refine_ls_weighting_scheme calc
_refine_ls_wR_factor_gt 0.0686
_refine_ls_wR_factor_ref 0.0751
_reflns_number_gt 3569
_reflns_number_total 4475
_reflns_threshold_expression >2sigma(I)
_cod_data_source_file c3cc46596a.txt
_cod_data_source_block aks02252013_0m_compd1
_cod_database_code 7110019
_olex2_refinement_description
;
1. Fixed Uiso
 At 1.2 times of:
  H10 of C10, H5 of C5, H4 of C4, H3 of C3, H7 of C7
 At 1.5 times of:
  {H13A,H13B,H13C} of C13, {H11A,H11B,H11C} of C11, {H12A,H12B,H12C} of C12,
  {H9A,H9B,H9C} of C9, {H8A,H8B,H8C} of C8, {H21A,H21B,H21C} of C21, {H20A,H20B,
  H20C} of C20, {H19A,H19B,H19C} of C19, {H18A,H18B,H18C} of C18, {H17A,H17B,
  H17C} of C17, {H16A,H16B,H16C} of C16, {H15A,H15B,H15C} of C15, {H14A,H14B,
  H14C} of C14
2.a Ternary CH refined with riding coordinates:
 C7(H7), C10(H10)
2.b Aromatic/amide H refined with riding coordinates:
 C3(H3), C4(H4), C5(H5)
2.c Idealised Me refined as rotating group:
 C8(H8A,H8B,H8C), C9(H9A,H9B,H9C), C11(H11A,H11B,H11C), C12(H12A,H12B,H12C),
 C13(H13A,H13B,H13C), C14(H14A,H14B,H14C), C15(H15A,H15B,H15C), C16(H16A,H16B,
 H16C), C17(H17A,H17B,H17C), C18(H18A,H18B,H18C), C19(H19A,H19B,H19C), C20(H20A,
 H20B,H20C), C21(H21A,H21B,H21C)
;

loop_
_space_group_symop_id
_space_group_symop_operation_xyz
1 'x, y, z'
2 '-x+1/2, y+1/2, -z+1/2'
3 '-x, -y, -z'
4 'x-1/2, -y-1/2, z-1/2'

loop_
_atom_site_label
_atom_site_type_symbol
_atom_site_fract_x
_atom_site_fract_y
_atom_site_fract_z
_atom_site_U_iso_or_equiv
_atom_site_adp_type
_atom_site_occupancy
_atom_site_symmetry_multiplicity
_atom_site_calc_flag
_atom_site_refinement_flags
Ru1 Ru 0.414999(17) 0.05756(2) 0.210148(15) 0.02021(9) Uani 1 1 d .
P1 P 0.53901(6) 0.07247(7) 0.33215(5) 0.0299(2) Uani 1 1 d .
P2 P 0.30526(6) 0.16337(8) 0.25033(5) 0.0315(2) Uani 1 1 d .
P3 P 0.46638(7) 0.20214(8) 0.15002(6) 0.0340(2) Uani 1 1 d .
N1 N 0.39059(17) -0.0735(2) 0.15052(15) 0.0221(6) Uani 1 1 d .
C1 C 0.3776(2) -0.1689(3) 0.10173(17) 0.0221(7) Uani 1 1 d .
C2 C 0.4530(2) -0.2567(3) 0.12071(18) 0.0246(7) Uani 1 1 d .
C3 C 0.4361(2) -0.3535(3) 0.0718(2) 0.0314(8) Uani 1 1 d .
H3 H 0.4861 -0.4123 0.0846 0.038 Uiso 1 1 calc R
C4 C 0.3492(3) -0.3668(3) 0.0054(2) 0.0352(8) Uani 1 1 d .
H4 H 0.3395 -0.4341 -0.0273 0.042 Uiso 1 1 calc R
C5 C 0.2758(2) -0.2823(3) -0.0140(2) 0.0326(8) Uani 1 1 d .
H5 H 0.2162 -0.2919 -0.0606 0.039 Uiso 1 1 calc R
C6 C 0.2869(2) -0.1841(3) 0.03282(18) 0.0244(7) Uani 1 1 d .
C7 C 0.2085(2) -0.0885(3) 0.0114(2) 0.0330(8) Uani 1 1 d .
H7 H 0.2113 -0.0513 0.0642 0.040 Uiso 1 1 calc R
C8 C 0.2358(3) 0.0031(3) -0.0405(2) 0.0440(9) Uani 1 1 d .
H8A H 0.3055 0.0297 -0.0124 0.066 Uiso 1 1 calc R
H8B H 0.1888 0.0679 -0.0485 0.066 Uiso 1 1 calc R
H8C H 0.2308 -0.0293 -0.0940 0.066 Uiso 1 1 calc R
C9 C 0.0993(2) -0.1302(3) -0.0303(2) 0.0457(10) Uani 1 1 d .
H9A H 0.0916 -0.1594 -0.0852 0.069 Uiso 1 1 calc R
H9B H 0.0521 -0.0663 -0.0350 0.069 Uiso 1 1 calc R
H9C H 0.0843 -0.1916 0.0025 0.069 Uiso 1 1 calc R
C10 C 0.5521(2) -0.2398(3) 0.19102(19) 0.0299(8) Uani 1 1 d .
H10 H 0.5382 -0.1865 0.2312 0.036 Uiso 1 1 calc R
C11 C 0.5965(3) -0.3493(3) 0.2369(2) 0.0469(10) Uani 1 1 d .
H11A H 0.5450 -0.3877 0.2545 0.070 Uiso 1 1 calc R
H11B H 0.6556 -0.3305 0.2851 0.070 Uiso 1 1 calc R
H11C H 0.6175 -0.4004 0.2005 0.070 Uiso 1 1 calc R
C12 C 0.6299(2) -0.1820(3) 0.1598(2) 0.0451(10) Uani 1 1 d .
H12A H 0.6437 -0.2314 0.1189 0.068 Uiso 1 1 calc R
H12B H 0.6931 -0.1691 0.2058 0.068 Uiso 1 1 calc R
H12C H 0.6030 -0.1083 0.1345 0.068 Uiso 1 1 calc R
C13 C 0.6669(2) 0.0505(3) 0.3283(2) 0.0493(10) Uani 1 1 d .
H13A H 0.7164 0.0526 0.3841 0.074 Uiso 1 1 calc R
H13B H 0.6825 0.1112 0.2953 0.074 Uiso 1 1 calc R
H13C H 0.6702 -0.0242 0.3034 0.074 Uiso 1 1 calc R
C14 C 0.5327(3) -0.0440(3) 0.4007(2) 0.0440(10) Uani 1 1 d .
H14A H 0.5334 -0.1178 0.3738 0.066 Uiso 1 1 calc R
H14B H 0.4699 -0.0373 0.4137 0.066 Uiso 1 1 calc R
H14C H 0.5914 -0.0396 0.4515 0.066 Uiso 1 1 calc R
C15 C 0.5642(3) 0.1920(3) 0.4049(2) 0.0555(11) Uani 1 1 d .
H15A H 0.6246 0.1749 0.4525 0.083 Uiso 1 1 calc R
H15B H 0.5056 0.2032 0.4230 0.083 Uiso 1 1 calc R
H15C H 0.5760 0.2620 0.3780 0.083 Uiso 1 1 calc R
C16 C 0.2745(3) 0.1037(3) 0.3365(2) 0.0455(10) Uani 1 1 d .
H16A H 0.3314 0.1169 0.3875 0.068 Uiso 1 1 calc R
H16B H 0.2623 0.0212 0.3282 0.068 Uiso 1 1 calc R
H16C H 0.2133 0.1411 0.3400 0.068 Uiso 1 1 calc R
C17 C 0.3215(3) 0.3143(3) 0.2805(2) 0.0468(10) Uani 1 1 d .
H17A H 0.2610 0.3412 0.2918 0.070 Uiso 1 1 calc R
H17B H 0.3305 0.3599 0.2359 0.070 Uiso 1 1 calc R
H17C H 0.3814 0.3228 0.3300 0.070 Uiso 1 1 calc R
C18 C 0.1782(3) 0.1679(4) 0.1725(2) 0.0599(12) Uani 1 1 d .
H18A H 0.1312 0.2066 0.1950 0.090 Uiso 1 1 calc R
H18B H 0.1544 0.0895 0.1564 0.090 Uiso 1 1 calc R
H18C H 0.1810 0.2099 0.1242 0.090 Uiso 1 1 calc R
C19 C 0.5473(3) 0.3207(3) 0.2037(3) 0.0596(12) Uani 1 1 d .
H19A H 0.6088 0.2900 0.2450 0.089 Uiso 1 1 calc R
H19B H 0.5101 0.3681 0.2308 0.089 Uiso 1 1 calc R
H19C H 0.5663 0.3675 0.1641 0.089 Uiso 1 1 calc R
C20 C 0.3699(3) 0.2840(3) 0.0718(2) 0.0503(10) Uani 1 1 d .
H20A H 0.4028 0.3334 0.0424 0.076 Uiso 1 1 calc R
H20B H 0.3317 0.3315 0.0981 0.076 Uiso 1 1 calc R
H20C H 0.3232 0.2312 0.0330 0.076 Uiso 1 1 calc R
C21 C 0.5399(3) 0.1452(3) 0.0897(3) 0.0572(12) Uani 1 1 d .
H21A H 0.5005 0.0857 0.0525 0.086 Uiso 1 1 calc R
H21B H 0.6035 0.1122 0.1265 0.086 Uiso 1 1 calc R
H21C H 0.5555 0.2072 0.0575 0.086 Uiso 1 1 calc R

loop_
_atom_site_aniso_label
_atom_site_aniso_U_11
_atom_site_aniso_U_22
_atom_site_aniso_U_33
_atom_site_aniso_U_23
_atom_site_aniso_U_13
_atom_site_aniso_U_12
Ru1 0.01880(14) 0.01974(15) 0.02272(15) -0.00113(11) 0.00785(10) 0.00109(10)
P1 0.0260(4) 0.0303(5) 0.0285(5) -0.0014(4) 0.0029(4) 0.0029(4)
P2 0.0264(5) 0.0336(5) 0.0360(5) -0.0058(4) 0.0123(4) 0.0064(4)
P3 0.0370(5) 0.0262(5) 0.0428(6) 0.0075(4) 0.0185(4) 0.0009(4)
N1 0.0211(13) 0.0230(15) 0.0230(14) -0.0007(11) 0.0085(11) -0.0007(10)
C1 0.0255(16) 0.0253(18) 0.0200(16) 0.0011(14) 0.0137(13) -0.0067(13)
C2 0.0302(17) 0.0201(17) 0.0279(18) -0.0009(14) 0.0158(14) -0.0015(13)
C3 0.040(2) 0.0242(18) 0.035(2) 0.0002(16) 0.0199(17) -0.0002(15)
C4 0.050(2) 0.0244(19) 0.033(2) -0.0069(16) 0.0173(18) -0.0066(16)
C5 0.0348(19) 0.037(2) 0.0263(18) -0.0043(16) 0.0104(15) -0.0111(16)
C6 0.0263(17) 0.0283(18) 0.0209(16) 0.0008(14) 0.0113(14) -0.0046(14)
C7 0.0287(18) 0.041(2) 0.0275(18) -0.0026(16) 0.0076(15) 0.0005(15)
C8 0.041(2) 0.034(2) 0.048(2) 0.0074(19) 0.0036(18) 0.0045(17)
C9 0.030(2) 0.060(3) 0.042(2) 0.000(2) 0.0048(17) 0.0007(18)
C10 0.0292(18) 0.0320(19) 0.0285(18) -0.0033(15) 0.0096(15) 0.0070(15)
C11 0.053(2) 0.047(2) 0.037(2) 0.0101(19) 0.0103(18) 0.0086(19)
C12 0.0285(19) 0.043(2) 0.058(3) 0.003(2) 0.0081(18) -0.0021(17)
C13 0.0245(19) 0.058(3) 0.058(3) 0.005(2) 0.0040(17) 0.0046(18)
C14 0.047(2) 0.051(2) 0.032(2) 0.0082(18) 0.0098(17) 0.0114(18)
C15 0.051(2) 0.050(3) 0.047(2) -0.017(2) -0.0072(19) 0.004(2)
C16 0.051(2) 0.043(2) 0.056(2) -0.011(2) 0.038(2) 0.0001(19)
C17 0.052(2) 0.036(2) 0.057(3) -0.0041(19) 0.025(2) 0.0113(18)
C18 0.032(2) 0.079(3) 0.063(3) -0.013(2) 0.0085(19) 0.020(2)
C19 0.060(3) 0.036(2) 0.080(3) 0.010(2) 0.020(2) -0.015(2)
C20 0.069(3) 0.037(2) 0.046(2) 0.0116(19) 0.019(2) 0.010(2)
C21 0.069(3) 0.048(3) 0.077(3) 0.020(2) 0.055(3) 0.009(2)

loop_
_atom_type_symbol
_atom_type_description
_atom_type_scat_dispersion_real
_atom_type_scat_dispersion_imag
_atom_type_scat_source
C C 0.0033 0.0016 'International Tables Vol C Tables 4.2.6.8 and 6.1.1.4'
H H 0.0000 0.0000 'International Tables Vol C Tables 4.2.6.8 and 6.1.1.4'
N N 0.0061 0.0033 'International Tables Vol C Tables 4.2.6.8 and 6.1.1.4'
P P 0.1023 0.0942 'International Tables Vol C Tables 4.2.6.8 and 6.1.1.4'
Ru Ru -1.2594 0.8363 'International Tables Vol C Tables 4.2.6.8 and 6.1.1.4'

loop_
_geom_angle_atom_site_label_1
_geom_angle_atom_site_label_2
_geom_angle_atom_site_label_3
_geom_angle
P1 Ru1 P2 93.27(3)
P3 Ru1 P1 96.47(3)
P3 Ru1 P2 95.17(3)
N1 Ru1 P1 122.63(8)
N1 Ru1 P2 128.40(8)
N1 Ru1 P3 113.69(8)
C13 P1 Ru1 114.14(13)
C13 P1 C15 99.70(18)
C14 P1 Ru1 111.27(12)
C14 P1 C13 100.47(17)
C14 P1 C15 99.25(18)
C15 P1 Ru1 127.93(12)
C16 P2 Ru1 114.61(12)
C16 P2 C17 100.04(17)
C16 P2 C18 100.06(19)
C17 P2 Ru1 125.73(13)
C17 P2 C18 100.26(18)
C18 P2 Ru1 112.35(13)
C19 P3 Ru1 125.29(14)
C20 P3 Ru1 117.98(13)
C20 P3 C19 98.97(18)
C21 P3 Ru1 109.03(13)
C21 P3 C19 101.3(2)
C21 P3 C20 100.66(18)
C1 N1 Ru1 174.9(2)
N1 C1 C2 120.5(3)
N1 C1 C6 120.7(3)
C2 C1 C6 118.8(3)
C1 C2 C10 119.7(3)
C3 C2 C1 119.0(3)
C3 C2 C10 121.2(3)
C2 C3 H3 119.1
C4 C3 C2 121.7(3)
C4 C3 H3 119.1
C3 C4 H4 120.1
C3 C4 C5 119.9(3)
C5 C4 H4 120.1
C4 C5 H5 119.2
C4 C5 C6 121.5(3)
C6 C5 H5 119.2
C1 C6 C7 118.5(3)
C5 C6 C1 119.0(3)
C5 C6 C7 122.5(3)
C6 C7 H7 107.1
C6 C7 C8 110.7(3)
C6 C7 C9 113.8(3)
C8 C7 H7 107.1
C8 C7 C9 110.7(3)
C9 C7 H7 107.1
C7 C8 H8A 109.5
C7 C8 H8B 109.5
C7 C8 H8C 109.5
H8A C8 H8B 109.5
H8A C8 H8C 109.5
H8B C8 H8C 109.5
C7 C9 H9A 109.5
C7 C9 H9B 109.5
C7 C9 H9C 109.5
H9A C9 H9B 109.5
H9A C9 H9C 109.5
H9B C9 H9C 109.5
C2 C10 H10 107.5
C2 C10 C11 114.3(3)
C2 C10 C12 109.9(3)
C11 C10 H10 107.5
C11 C10 C12 110.0(3)
C12 C10 H10 107.5
C10 C11 H11A 109.5
C10 C11 H11B 109.5
C10 C11 H11C 109.5
H11A C11 H11B 109.5
H11A C11 H11C 109.5
H11B C11 H11C 109.5
C10 C12 H12A 109.5
C10 C12 H12B 109.5
C10 C12 H12C 109.5
H12A C12 H12B 109.5
H12A C12 H12C 109.5
H12B C12 H12C 109.5
P1 C13 H13A 109.5
P1 C13 H13B 109.5
P1 C13 H13C 109.5
H13A C13 H13B 109.5
H13A C13 H13C 109.5
H13B C13 H13C 109.5
P1 C14 H14A 109.5
P1 C14 H14B 109.5
P1 C14 H14C 109.5
H14A C14 H14B 109.5
H14A C14 H14C 109.5
H14B C14 H14C 109.5
P1 C15 H15A 109.5
P1 C15 H15B 109.5
P1 C15 H15C 109.5
H15A C15 H15B 109.5
H15A C15 H15C 109.5
H15B C15 H15C 109.5
P2 C16 H16A 109.5
P2 C16 H16B 109.5
P2 C16 H16C 109.5
H16A C16 H16B 109.5
H16A C16 H16C 109.5
H16B C16 H16C 109.5
P2 C17 H17A 109.5
P2 C17 H17B 109.5
P2 C17 H17C 109.5
H17A C17 H17B 109.5
H17A C17 H17C 109.5
H17B C17 H17C 109.5
P2 C18 H18A 109.5
P2 C18 H18B 109.5
P2 C18 H18C 109.5
H18A C18 H18B 109.5
H18A C18 H18C 109.5
H18B C18 H18C 109.5
P3 C19 H19A 109.5
P3 C19 H19B 109.5
P3 C19 H19C 109.5
H19A C19 H19B 109.5
H19A C19 H19C 109.5
H19B C19 H19C 109.5
P3 C20 H20A 109.5
P3 C20 H20B 109.5
P3 C20 H20C 109.5
H20A C20 H20B 109.5
H20A C20 H20C 109.5
H20B C20 H20C 109.5
P3 C21 H21A 109.5
P3 C21 H21B 109.5
P3 C21 H21C 109.5
H21A C21 H21B 109.5
H21A C21 H21C 109.5
H21B C21 H21C 109.5

loop_
_geom_bond_atom_site_label_1
_geom_bond_atom_site_label_2
_geom_bond_distance
Ru1 P1 2.2393(9)
Ru1 P2 2.2536(9)
Ru1 P3 2.2240(9)
Ru1 N1 1.811(2)
P1 C13 1.828(3)
P1 C14 1.825(3)
P1 C15 1.831(4)
P2 C16 1.823(4)
P2 C17 1.829(3)
P2 C18 1.831(3)
P3 C19 1.828(4)
P3 C20 1.824(3)
P3 C21 1.820(4)
N1 C1 1.372(4)
C1 C2 1.425(4)
C1 C6 1.427(4)
C2 C3 1.382(4)
C2 C10 1.515(4)
C3 H3 0.9500
C3 C4 1.369(4)
C4 H4 0.9500
C4 C5 1.380(4)
C5 H5 0.9500
C5 C6 1.381(4)
C6 C7 1.518(4)
C7 H7 1.0000
C7 C8 1.527(5)
C7 C9 1.530(4)
C8 H8A 0.9800
C8 H8B 0.9800
C8 H8C 0.9800
C9 H9A 0.9800
C9 H9B 0.9800
C9 H9C 0.9800
C10 H10 1.0000
C10 C11 1.521(4)
C10 C12 1.526(4)
C11 H11A 0.9800
C11 H11B 0.9800
C11 H11C 0.9800
C12 H12A 0.9800
C12 H12B 0.9800
C12 H12C 0.9800
C13 H13A 0.9800
C13 H13B 0.9800
C13 H13C 0.9800
C14 H14A 0.9800
C14 H14B 0.9800
C14 H14C 0.9800
C15 H15A 0.9800
C15 H15B 0.9800
C15 H15C 0.9800
C16 H16A 0.9800
C16 H16B 0.9800
C16 H16C 0.9800
C17 H17A 0.9800
C17 H17B 0.9800
C17 H17C 0.9800
C18 H18A 0.9800
C18 H18B 0.9800
C18 H18C 0.9800
C19 H19A 0.9800
C19 H19B 0.9800
C19 H19C 0.9800
C20 H20A 0.9800
C20 H20B 0.9800
C20 H20C 0.9800
C21 H21A 0.9800
C21 H21B 0.9800
C21 H21C 0.9800

loop_
_geom_torsion_atom_site_label_1
_geom_torsion_atom_site_label_2
_geom_torsion_atom_site_label_3
_geom_torsion_atom_site_label_4
_geom_torsion
Ru1 N1 C1 C2 81(2)
Ru1 N1 C1 C6 -102(2)
P1 Ru1 P2 C16 -60.73(14)
P1 Ru1 P2 C17 63.71(16)
P1 Ru1 P2 C18 -174.07(16)
P1 Ru1 P3 C19 -22.15(18)
P1 Ru1 P3 C20 -148.47(15)
P1 Ru1 P3 C21 97.65(16)
P1 Ru1 N1 C1 -94(2)
P2 Ru1 P1 C13 -157.22(14)
P2 Ru1 P1 C14 89.94(13)
P2 Ru1 P1 C15 -31.53(19)
P2 Ru1 P3 C19 71.75(18)
P2 Ru1 P3 C20 -54.58(15)
P2 Ru1 P3 C21 -168.45(15)
P2 Ru1 N1 C1 140(2)
P3 Ru1 P1 C13 -61.63(14)
P3 Ru1 P1 C14 -174.47(13)
P3 Ru1 P1 C15 64.05(19)
P3 Ru1 P2 C16 -157.54(14)
P3 Ru1 P2 C17 -33.09(16)
P3 Ru1 P2 C18 89.13(16)
P3 Ru1 N1 C1 21(2)
N1 Ru1 P1 C13 61.93(16)
N1 Ru1 P1 C14 -50.91(16)
N1 Ru1 P1 C15 -172.4(2)
N1 Ru1 P2 C16 76.54(17)
N1 Ru1 P2 C17 -159.01(18)
N1 Ru1 P2 C18 -36.79(19)
N1 Ru1 P3 C19 -152.12(19)
N1 Ru1 P3 C20 81.55(17)
N1 Ru1 P3 C21 -32.32(18)
N1 C1 C2 C3 177.9(3)
N1 C1 C2 C10 -5.1(4)
N1 C1 C6 C5 -178.8(3)
N1 C1 C6 C7 4.1(4)
C1 C2 C3 C4 0.5(5)
C1 C2 C10 C11 146.3(3)
C1 C2 C10 C12 -89.5(3)
C1 C6 C7 C8 83.6(3)
C1 C6 C7 C9 -151.0(3)
C2 C1 C6 C5 -1.0(4)
C2 C1 C6 C7 -178.1(3)
C2 C3 C4 C5 -0.1(5)
C3 C2 C10 C11 -36.8(4)
C3 C2 C10 C12 87.4(4)
C3 C4 C5 C6 -0.8(5)
C4 C5 C6 C1 1.4(5)
C4 C5 C6 C7 178.4(3)
C5 C6 C7 C8 -93.4(4)
C5 C6 C7 C9 32.0(4)
C6 C1 C2 C3 0.1(4)
C6 C1 C2 C10 177.0(3)
C10 C2 C3 C4 -176.4(3)
